data_4316769
loop_
_publ_author_name
'Jinzhu Chen'
'David J. Szalda'
'Etsuko Fujita'
'Carol Creutz'

_publ_section_title
;
 Iron(II) and Ruthenium(II) Complexes Containing P, N, and H Ligands:
 Structure, Spectroscopy, Electrochemistry, and Reactivity
;
_journal_name_full 'Inorganic Chemistry'
_journal_page_first 9380
_journal_page_last 9391
_journal_paper_doi 10.1021/ic101077t
_journal_volume 49
_journal_year 2010
_chemical_formula_sum 'C26 H32 F6 N4 O3 P2 Ru'
_chemical_formula_weight 725.57
_chemical_name_systematic
; 
 ? 
;
_space_group_IT_number 7
_symmetry_cell_setting monoclinic
_symmetry_space_group_name_Hall 'P -2yc'
_symmetry_space_group_name_H-M 'P 1 c 1'
_atom_sites_solution_hydrogens geom
_atom_sites_solution_primary direct
_atom_sites_solution_secondary difmap
_audit_creation_method SHELXL-97
_cell_angle_alpha 90.00
_cell_angle_beta 97.919(3)
_cell_angle_gamma 90.00
_cell_formula_units_Z 4
_cell_length_a 11.9618(9)
_cell_length_b 9.7039(7)
_cell_length_c 26.0234(18)
_cell_measurement_reflns_used 9966
_cell_measurement_temperature 172(2)
_cell_measurement_theta_max 26.93
_cell_measurement_theta_min 2.76
_cell_volume 2991.9(4)
_computing_cell_refinement 'Bruker SAINT'
_computing_data_collection 'Bruker APEX2'
_computing_data_reduction 'Bruker SAINT'
_computing_molecular_graphics 'Bruker SHELXTL'
_computing_publication_material 'Bruker SHELXTL'
_computing_structure_refinement 'SHELXL-97 (Sheldrick, 1997)'
_computing_structure_solution 'SHELXS-97 (Sheldrick, 1990)'
_diffrn_ambient_temperature 172(2)
_diffrn_measured_fraction_theta_full 0.975
_diffrn_measured_fraction_theta_max 0.975
_diffrn_measurement_device_type 'Bruker APEX-II CCD'
_diffrn_measurement_method '\f and \w scans'
_diffrn_radiation_monochromator graphite
_diffrn_radiation_source 'fine-focus sealed tube'
_diffrn_radiation_type MoK\a
_diffrn_radiation_wavelength 0.71073
_diffrn_reflns_av_R_equivalents 0.0491
_diffrn_reflns_av_sigmaI/netI 0.0483
_diffrn_reflns_limit_h_max 13
_diffrn_reflns_limit_h_min -15
_diffrn_reflns_limit_k_max 12
_diffrn_reflns_limit_k_min -12
_diffrn_reflns_limit_l_max 32
_diffrn_reflns_limit_l_min -33
_diffrn_reflns_number 35792
_diffrn_reflns_theta_full 27.26
_diffrn_reflns_theta_max 27.26
_diffrn_reflns_theta_min 3.58
_diffrn_standards_number 0
_exptl_absorpt_coefficient_mu 0.704
_exptl_absorpt_correction_T_max 0.7455
_exptl_absorpt_correction_T_min 0.5970
_exptl_absorpt_correction_type multi-scan
_exptl_absorpt_process_details
; 
      SADABS Version 2007/2 (Sheldrick, Bruker AXS Inc.) 
;
_exptl_crystal_colour PURPLE
_exptl_crystal_density_diffrn 1.611
_exptl_crystal_density_method 'not measured'
_exptl_crystal_description PLATE
_exptl_crystal_F_000 1472
_exptl_crystal_size_max .40
_exptl_crystal_size_mid .33
_exptl_crystal_size_min .16
_refine_diff_density_max 0.842
_refine_diff_density_min -0.860
_refine_diff_density_rms 0.080
_refine_ls_abs_structure_details 'Flack H D (1983), Acta Cryst. A39, 876-881'
_refine_ls_abs_structure_Flack 0.03(3)
_refine_ls_extinction_method none
_refine_ls_goodness_of_fit_ref 1.038
_refine_ls_hydrogen_treatment refU
_refine_ls_matrix_type full
_refine_ls_number_parameters 777
_refine_ls_number_reflns 11141
_refine_ls_number_restraints 2
_refine_ls_restrained_S_all 1.038
_refine_ls_R_factor_all 0.0527
_refine_ls_R_factor_gt 0.0446
_refine_ls_shift/su_max 0.006
_refine_ls_shift/su_mean 0.000
_refine_ls_structure_factor_coef Fsqd
_refine_ls_weighting_details 'calc w=1/[\s^2^(Fo^2^)+(0.0638P)^2^+1.8284P] where P=(Fo^2^+2Fc^2^)/3'
_refine_ls_weighting_scheme calc
_refine_ls_wR_factor_gt 0.1097
_refine_ls_wR_factor_ref 0.1155
_reflns_number_gt 9907
_reflns_number_total 11141
_reflns_threshold_expression >2sigma(I)
_cod_data_source_file ic101077t_si_004_4.cif
_cod_data_source_block (2)
_cod_depositor_comments
;
The following automatic conversions were performed:

'_symmetry_cell_setting' value 'Monoclinic' changed to 'monoclinic'
according to the built-in table from CIF Core dictionary named
'cif_core.dic' version 2.4.1 from
2010-06-29.

'_exptl_absorpt_correction_type' value 'MULTI-SCAN'
changed to 'multi-scan' according to the built-in table from CIF Core
dictionary named 'cif_core.dic' version 2.4.1 from
2010-06-29.

'_refine_ls_hydrogen_treatment' value 'refu' changed to
'refU' according to the built-in table from CIF Core dictionary named
'cif_core.dic' version 2.4.1 from 2010-06-29.

Automatic conversion script
Id: cif_fix_values 1646 2011-03-28 12:23:43Z adriana 
;
_cod_database_code 4316769

loop_
_symmetry_equiv_pos_as_xyz
'x, y, z'
'x, -y, z+1/2'

loop_
_atom_site_label
_atom_site_type_symbol
_atom_site_fract_x
_atom_site_fract_y
_atom_site_fract_z
_atom_site_U_iso_or_equiv
_atom_site_adp_type
_atom_site_occupancy
_atom_site_symmetry_multiplicity
_atom_site_calc_flag
_atom_site_refinement_flags
_atom_site_disorder_assembly
_atom_site_disorder_group
Ru1 Ru 0.03958(3) 0.41042(4) 0.408663(15) 0.04027(11) Uani 1 1 d . . .
H1 H 0.0523 0.3173 0.3522 0.062(3) Uiso 1 1 d . . .
P11 P 0.22585(18) 0.41276(19) 0.42279(8) 0.0633(5) Uani 1 1 d . . .
O111 O 0.2992(5) 0.3942(8) 0.3750(3) 0.103(2) Uani 1 1 d . . .
C117 C 0.2736(11) 0.297(2) 0.3357(5) 0.152(6) Uani 1 1 d . . .
H11A H 0.1907 0.2850 0.3311 0.197(13) Uiso 1 1 calc R . .
H11B H 0.2923 0.3397 0.3035 0.197(13) Uiso 1 1 calc R . .
C118 C 0.3161(13) 0.175(2) 0.3375(8) 0.200(9) Uani 1 1 d . . .
H11C H 0.3838 0.1751 0.3203 0.197(13) Uiso 1 1 calc R . .
H11D H 0.2606 0.1106 0.3199 0.197(13) Uiso 1 1 calc R . .
H11E H 0.3361 0.1473 0.3738 0.197(13) Uiso 1 1 calc R . .
O112 O 0.2753(4) 0.3010(6) 0.4642(2) 0.0842(17) Uani 1 1 d . . .
C127 C 0.3945(7) 0.2818(12) 0.4807(5) 0.126(5) Uani 1 1 d . . .
H12A H 0.4355 0.2899 0.4503 0.197(13) Uiso 1 1 calc R . .
H12B H 0.4223 0.3552 0.5056 0.197(13) Uiso 1 1 calc R . .
C128 C 0.4171(8) 0.1533(11) 0.5040(5) 0.113(4) Uani 1 1 d . . .
H12C H 0.4040 0.1576 0.5403 0.197(13) Uiso 1 1 calc R . .
H12D H 0.4960 0.1282 0.5024 0.197(13) Uiso 1 1 calc R . .
H12E H 0.3673 0.0838 0.4856 0.197(13) Uiso 1 1 calc R . .
O113 O 0.3109(9) 0.5329(9) 0.4353(4) 0.064(3) Uani 0.50 1 d P . .
OB13 O 0.2589(10) 0.5697(13) 0.4516(5) 0.075(3) Uani 0.50 1 d P . .
C137 C 0.3718(12) 0.635(2) 0.4561(9) 0.098(6) Uani 0.50 1 d P . .
CB37 C 0.298(2) 0.606(2) 0.4838(10) 0.116(9) Uani 0.50 1 d P . .
C138 C 0.3458(9) 0.7672(12) 0.4740(6) 0.139(5) Uani 1 1 d . . .
N111 N -0.1364(5) 0.4158(4) 0.38700(18) 0.0416(12) Uani 1 1 d . . .
C112 C -0.1770(6) 0.5352(5) 0.36345(19) 0.0486(14) Uani 1 1 d . . .
C113 C -0.2906(7) 0.5575(7) 0.3513(2) 0.0649(19) Uani 1 1 d . . .
H113 H -0.3172 0.6411 0.3349 0.062(3) Uiso 1 1 calc R . .
C114 C -0.3677(6) 0.4573(7) 0.3629(2) 0.0592(15) Uani 1 1 d . . .
H114 H -0.4466 0.4736 0.3558 0.062(3) Uiso 1 1 calc R . .
C115 C -0.3265(6) 0.3332(7) 0.3851(2) 0.0572(15) Uani 1 1 d . . .
H115 H -0.3761 0.2611 0.3920 0.062(3) Uiso 1 1 calc R . .
C116 C -0.2114(5) 0.3195(5) 0.39670(19) 0.0430(11) Uani 1 1 d . . .
H116 H -0.1829 0.2363 0.4126 0.062(3) Uiso 1 1 calc R . .
N121 N 0.0172(5) 0.5968(4) 0.36940(19) 0.0512(12) Uani 1 1 d . . .
C122 C -0.0914(6) 0.6338(5) 0.3528(2) 0.0509(15) Uani 1 1 d . . .
C123 C -0.1193(7) 0.7568(6) 0.3267(2) 0.070(2) Uani 1 1 d . . .
H123 H -0.1960 0.7803 0.3157 0.062(3) Uiso 1 1 calc R . .
C124 C -0.0328(10) 0.8445(6) 0.3171(3) 0.086(3) Uani 1 1 d . . .
H124 H -0.0496 0.9286 0.2989 0.062(3) Uiso 1 1 calc R . .
C125 C 0.0754(8) 0.8094(6) 0.3337(3) 0.070(2) Uani 1 1 d . . .
H125 H 0.1354 0.8694 0.3283 0.062(3) Uiso 1 1 calc R . .
C126 C 0.0974(7) 0.6844(6) 0.3588(2) 0.0657(19) Uani 1 1 d . . .
H126 H 0.1740 0.6594 0.3691 0.062(3) Uiso 1 1 calc R . .
N131 N 0.0072(4) 0.4791(4) 0.48461(15) 0.0374(8) Uani 1 1 d . . .
C132 C 0.0085(4) 0.3781(5) 0.5202(2) 0.0388(11) Uani 1 1 d . . .
C133 C -0.0138(5) 0.4053(5) 0.5705(2) 0.0427(12) Uani 1 1 d . . .
H133 H -0.0101 0.3330 0.5953 0.062(3) Uiso 1 1 calc R . .
C134 C -0.0408(5) 0.5364(6) 0.5840(2) 0.0521(13) Uani 1 1 d . . .
H134 H -0.0562 0.5567 0.6180 0.062(3) Uiso 1 1 calc R . .
C135 C -0.0450(5) 0.6389(5) 0.5462(2) 0.0477(12) Uani 1 1 d . . .
H135 H -0.0650 0.7304 0.5543 0.062(3) Uiso 1 1 calc R . .
C136 C -0.0205(5) 0.6087(5) 0.4979(2) 0.0465(12) Uani 1 1 d . . .
H136 H -0.0229 0.6802 0.4728 0.062(3) Uiso 1 1 calc R . .
N141 N 0.0412(4) 0.2287(4) 0.45005(16) 0.0367(8) Uani 1 1 d . . .
C142 C 0.0323(4) 0.2387(4) 0.50151(19) 0.0358(10) Uani 1 1 d . . .
C143 C 0.0461(5) 0.1226(5) 0.5333(2) 0.0468(12) Uani 1 1 d . . .
H143 H 0.0423 0.1315 0.5693 0.062(3) Uiso 1 1 calc R . .
C144 C 0.0652(5) -0.0047(5) 0.5130(2) 0.0541(14) Uani 1 1 d . . .
H144 H 0.0759 -0.0837 0.5347 0.062(3) Uiso 1 1 calc R . .
C145 C 0.0684(5) -0.0142(5) 0.4604(2) 0.0554(14) Uani 1 1 d . . .
H145 H 0.0788 -0.1011 0.4449 0.062(3) Uiso 1 1 calc R . .
C146 C 0.0563(5) 0.1036(5) 0.4305(2) 0.0473(12) Uani 1 1 d . . .
H146 H 0.0587 0.0955 0.3943 0.062(3) Uiso 1 1 calc R . .
Ru2 Ru -0.33917(4) 0.63003(4) 0.186519(17) 0.04738(12) Uani 1 1 d . . .
H2 H -0.3503 0.7013 0.2473 0.062(3) Uiso 1 1 d . . .
P21 P -0.52074(17) 0.6764(2) 0.17303(7) 0.0640(5) Uani 1 1 d . . .
O211 O -0.5428(6) 0.8299(7) 0.1508(3) 0.115(3) Uani 1 1 d . . .
C217 C -0.6347(11) 0.9085(11) 0.1428(5) 0.129(5) Uani 1 1 d . . .
H21A H -0.6701 0.9129 0.1750 0.197(13) Uiso 1 1 calc R . .
H21B H -0.6899 0.8672 0.1153 0.197(13) Uiso 1 1 calc R . .
C218 C -0.6057(9) 1.0500(10) 0.1272(5) 0.115(4) Uani 1 1 d . . .
H21C H -0.5809 1.1050 0.1583 0.197(13) Uiso 1 1 calc R . .
H21D H -0.6723 1.0930 0.1075 0.197(13) Uiso 1 1 calc R . .
H21E H -0.5449 1.0453 0.1056 0.197(13) Uiso 1 1 calc R . .
O212 O -0.5991(5) 0.6683(6) 0.2178(2) 0.0825(17) Uani 1 1 d . . .
C227 C -0.5648(11) 0.730(2) 0.2692(4) 0.181(9) Uani 1 1 d . . .
H22A H -0.5005 0.6763 0.2869 0.197(13) Uiso 1 1 calc R . .
H22B H -0.5367 0.8244 0.2639 0.197(13) Uiso 1 1 calc R . .
C228 C -0.6397(10) 0.7385(17) 0.2998(4) 0.146(5) Uani 1 1 d . . .
H22C H -0.7132 0.7591 0.2797 0.197(13) Uiso 1 1 calc R . .
H22D H -0.6192 0.8121 0.3251 0.197(13) Uiso 1 1 calc R . .
H22E H -0.6439 0.6507 0.3180 0.197(13) Uiso 1 1 calc R . .
O213 O -0.5924(4) 0.5802(7) 0.1316(2) 0.0895(17) Uani 1 1 d . . .
C237 C -0.7125(7) 0.5615(11) 0.1228(5) 0.104(3) Uani 1 1 d . . .
H23A H -0.7485 0.6132 0.1489 0.197(13) Uiso 1 1 calc R . .
H23B H -0.7436 0.5954 0.0878 0.197(13) Uiso 1 1 calc R . .
C238 C -0.7327(9) 0.4243(15) 0.1267(9) 0.230(13) Uani 1 1 d . . .
H23C H -0.7416 0.4019 0.1626 0.197(13) Uiso 1 1 calc R . .
H23D H -0.6691 0.3722 0.1165 0.197(13) Uiso 1 1 calc R . .
H23E H -0.8018 0.4000 0.1037 0.197(13) Uiso 1 1 calc R . .
N211 N -0.3072(4) 0.8028(4) 0.14578(19) 0.0478(11) Uani 1 1 d . . .
C212 C -0.2904(4) 0.7840(5) 0.0958(2) 0.0430(11) Uani 1 1 d . . .
C213 C -0.2597(5) 0.8949(7) 0.0664(3) 0.0592(15) Uani 1 1 d . . .
H213 H -0.2504 0.8816 0.0311 0.062(3) Uiso 1 1 calc R . .
C214 C -0.2430(6) 1.0235(7) 0.0886(3) 0.076(2) Uani 1 1 d . . .
H214 H -0.2197 1.0990 0.0695 0.062(3) Uiso 1 1 calc R . .
C215 C -0.2609(6) 1.0392(6) 0.1392(3) 0.074(2) Uani 1 1 d . . .
H215 H -0.2525 1.1274 0.1551 0.062(3) Uiso 1 1 calc R . .
C216 C -0.2899(6) 0.9318(6) 0.1658(3) 0.0663(18) Uani 1 1 d . . .
H216 H -0.2992 0.9457 0.2011 0.062(3) Uiso 1 1 calc R . .
N221 N -0.3354(4) 0.5492(4) 0.11062(17) 0.0427(9) Uani 1 1 d . . .
C222 C -0.3126(4) 0.6438(6) 0.0756(2) 0.0438(12) Uani 1 1 d . . .
C223 C -0.3103(6) 0.6080(7) 0.0240(3) 0.0579(16) Uani 1 1 d . . .
H223 H -0.2952 0.6763 -0.0003 0.062(3) Uiso 1 1 calc R . .
C224 C -0.3296(6) 0.4755(8) 0.0082(2) 0.0666(18) Uani 1 1 d . . .
H224 H -0.3243 0.4495 -0.0266 0.062(3) Uiso 1 1 calc R . .
C225 C -0.3571(5) 0.3791(6) 0.0436(2) 0.0590(16) Uani 1 1 d . . .
H225 H -0.3742 0.2866 0.0333 0.062(3) Uiso 1 1 calc R . .
C226 C -0.3590(5) 0.4206(6) 0.0939(2) 0.0512(13) Uani 1 1 d . . .
H226 H -0.3781 0.3545 0.1182 0.062(3) Uiso 1 1 calc R . .
N231 N -0.1634(5) 0.5907(5) 0.20689(19) 0.0491(12) Uani 1 1 d . . .
C232 C -0.1418(6) 0.4655(5) 0.2311(2) 0.0554(16) Uani 1 1 d . . .
C233 C -0.0309(7) 0.4247(8) 0.2468(3) 0.071(2) Uani 1 1 d . . .
H233 H -0.0152 0.3387 0.2638 0.062(3) Uiso 1 1 calc R . .
C234 C 0.0567(7) 0.5116(9) 0.2375(3) 0.079(2) Uani 1 1 d . . .
H234 H 0.1331 0.4848 0.2474 0.062(3) Uiso 1 1 calc R . .
C235 C 0.0317(7) 0.6365(7) 0.2137(3) 0.0656(18) Uani 1 1 d . . .
H235 H 0.0905 0.6972 0.2073 0.062(3) Uiso 1 1 calc R . .
C236 C -0.0797(6) 0.6726(5) 0.1994(2) 0.0523(14) Uani 1 1 d . . .
H236 H -0.0966 0.7598 0.1836 0.062(3) Uiso 1 1 calc R . .
N241 N -0.3418(5) 0.4408(5) 0.22298(18) 0.0548(13) Uani 1 1 d . . .
C242 C -0.2403(7) 0.3820(6) 0.2393(2) 0.0572(17) Uani 1 1 d . . .
C243 C -0.2332(8) 0.2520(6) 0.2628(2) 0.076(2) Uani 1 1 d . . .
H243 H -0.1612 0.2136 0.2747 0.062(3) Uiso 1 1 calc R . .
C244 C -0.3281(9) 0.1802(7) 0.2688(3) 0.085(3) Uani 1 1 d . . .
H244 H -0.3236 0.0918 0.2846 0.062(3) Uiso 1 1 calc R . .
C245 C -0.4315(9) 0.2400(8) 0.2511(3) 0.084(2) Uani 1 1 d . . .
H245 H -0.4995 0.1925 0.2545 0.062(3) Uiso 1 1 calc R . .
C246 C -0.4352(7) 0.3676(7) 0.2287(3) 0.0687(18) Uani 1 1 d . . .
H246 H -0.5068 0.4065 0.2166 0.062(3) Uiso 1 1 calc R . .
P1 P 0.65988(19) 0.91634(17) 0.42186(8) 0.0688(5) Uani 1 1 d . . .
F11 F 0.6167(4) 0.9027(4) 0.47643(17) 0.0798(12) Uani 1 1 d . . .
F12 F 0.5592(5) 1.0182(5) 0.4034(3) 0.1120(18) Uani 1 1 d . . .
F13 F 0.7012(7) 0.9314(8) 0.3677(3) 0.136(3) Uani 1 1 d . . .
F14 F 0.7579(5) 0.8094(5) 0.4379(2) 0.1053(17) Uani 1 1 d . . .
F15 F 0.7355(5) 1.0425(5) 0.4441(2) 0.1036(16) Uani 1 1 d . . .
F16 F 0.5796(6) 0.7886(6) 0.4027(2) 0.1177(19) Uani 1 1 d . . .
P2 P 0.07440(17) 0.07937(17) 0.18802(8) 0.0643(4) Uani 1 1 d . . .
F21 F 0.1382(6) 0.0751(7) 0.1384(2) 0.121(2) Uani 1 1 d . . .
F22 F 0.1591(4) -0.0308(5) 0.2170(2) 0.0897(13) Uani 1 1 d . . .
F23 F 0.0007(5) -0.0451(6) 0.1609(3) 0.134(3) Uani 1 1 d . . .
F24 F -0.0138(4) 0.1877(5) 0.1590(2) 0.1007(16) Uani 1 1 d . . .
F25 F 0.1491(5) 0.2023(5) 0.2100(2) 0.1034(16) Uani 1 1 d . . .
F26 F 0.0064(7) 0.0784(6) 0.2337(3) 0.153(4) Uani 1 1 d . . .

loop_
_atom_site_aniso_label
_atom_site_aniso_U_11
_atom_site_aniso_U_22
_atom_site_aniso_U_33
_atom_site_aniso_U_23
_atom_site_aniso_U_13
_atom_site_aniso_U_12
Ru1 0.0629(3) 0.02638(16) 0.03161(19) 0.00074(15) 0.00673(16) -0.00619(18)
P11 0.0667(11) 0.0640(11) 0.0567(11) 0.0137(7) -0.0002(9) -0.0262(8)
O111 0.070(4) 0.158(7) 0.083(5) 0.032(4) 0.017(3) -0.008(4)
C117 0.104(9) 0.27(2) 0.076(7) -0.024(10) -0.003(6) 0.077(11)
C118 0.117(11) 0.203(18) 0.25(2) -0.031(15) -0.084(12) 0.038(11)
O112 0.048(3) 0.106(4) 0.092(4) 0.045(3) -0.014(2) -0.024(3)
C127 0.052(5) 0.153(10) 0.160(10) 0.071(8) -0.036(5) -0.029(5)
C128 0.076(6) 0.106(7) 0.157(11) 0.032(7) 0.017(6) 0.027(5)
O113 0.076(7) 0.044(5) 0.079(7) -0.030(4) 0.038(5) -0.032(4)
OB13 0.068(8) 0.073(8) 0.084(9) -0.023(6) 0.004(6) -0.023(6)
C137 0.034(7) 0.097(12) 0.156(19) -0.012(12) -0.007(9) -0.014(7)
CB37 0.141(18) 0.099(13) 0.123(17) -0.079(13) 0.072(15) -0.083(13)
C138 0.082(6) 0.103(8) 0.223(15) -0.080(9) -0.011(7) 0.006(5)
N111 0.067(3) 0.030(2) 0.028(2) 0.0024(15) 0.006(2) 0.0040(18)
C112 0.088(4) 0.033(2) 0.023(2) -0.0005(17) 0.003(2) 0.010(2)
C113 0.105(6) 0.050(3) 0.035(3) 0.001(2) -0.008(3) 0.033(3)
C114 0.068(4) 0.058(4) 0.047(3) -0.005(3) -0.006(3) 0.010(3)
C115 0.067(4) 0.059(4) 0.043(3) -0.001(2) -0.003(3) 0.002(3)
C116 0.056(3) 0.036(2) 0.035(3) 0.0047(18) 0.001(2) -0.001(2)
N121 0.090(4) 0.027(2) 0.040(3) -0.0023(16) 0.019(3) -0.009(2)
C122 0.094(5) 0.032(2) 0.026(3) 0.0008(18) 0.006(3) 0.004(3)
C123 0.137(7) 0.036(3) 0.037(3) 0.009(2) 0.009(3) 0.008(3)
C124 0.183(10) 0.027(3) 0.050(4) 0.009(2) 0.028(5) 0.004(4)
C125 0.131(7) 0.035(3) 0.051(4) 0.001(2) 0.038(4) -0.016(3)
C126 0.116(6) 0.038(3) 0.048(3) -0.002(2) 0.029(4) -0.018(3)
N131 0.048(2) 0.0320(19) 0.031(2) 0.0007(15) -0.0008(17) -0.0095(16)
C132 0.039(3) 0.036(2) 0.039(3) 0.0016(18) -0.001(2) -0.0093(19)
C133 0.046(3) 0.048(3) 0.033(3) 0.0008(19) 0.001(2) -0.008(2)
C134 0.057(3) 0.057(3) 0.044(3) -0.012(2) 0.011(3) -0.011(3)
C135 0.052(3) 0.041(3) 0.051(3) -0.013(2) 0.011(2) -0.001(2)
C136 0.059(3) 0.026(2) 0.052(3) 0.0016(19) 0.000(3) -0.005(2)
N141 0.046(2) 0.0267(18) 0.037(2) 0.0019(14) 0.0032(17) -0.0031(15)
C142 0.036(2) 0.028(2) 0.042(3) 0.0041(18) 0.001(2) -0.0053(17)
C143 0.062(3) 0.035(3) 0.043(3) 0.0105(19) 0.005(2) -0.007(2)
C144 0.066(4) 0.031(2) 0.063(4) 0.015(2) 0.000(3) 0.000(2)
C145 0.075(4) 0.026(2) 0.065(4) -0.003(2) 0.010(3) 0.000(2)
C146 0.060(3) 0.033(2) 0.048(3) 0.001(2) 0.004(3) -0.005(2)
Ru2 0.0713(3) 0.0369(2) 0.0326(2) -0.00039(16) 0.00271(18) 0.0189(2)
P21 0.0776(12) 0.0675(11) 0.0507(9) 0.0105(8) 0.0220(9) 0.0305(9)
O211 0.133(5) 0.099(5) 0.127(6) 0.059(4) 0.070(5) 0.070(4)
C217 0.154(10) 0.098(7) 0.147(10) 0.052(7) 0.070(9) 0.064(7)
C218 0.107(7) 0.083(6) 0.148(10) 0.026(6) -0.009(7) 0.010(5)
O212 0.113(4) 0.073(3) 0.069(3) 0.014(2) 0.041(3) 0.034(3)
C227 0.128(10) 0.37(2) 0.045(5) 0.000(8) 0.017(6) 0.119(13)
C228 0.129(10) 0.237(16) 0.074(7) -0.023(8) 0.027(7) 0.026(10)
O213 0.052(3) 0.137(5) 0.079(4) -0.017(3) 0.008(3) 0.010(3)
C237 0.050(4) 0.106(7) 0.157(10) 0.025(6) 0.014(5) 0.010(4)
C238 0.054(6) 0.134(12) 0.49(4) 0.119(17) -0.012(11) -0.007(6)
N211 0.055(3) 0.035(2) 0.050(3) -0.0018(17) -0.008(2) 0.0140(18)
C212 0.040(3) 0.041(3) 0.045(3) 0.006(2) -0.008(2) 0.013(2)
C213 0.047(3) 0.066(4) 0.061(4) 0.018(3) -0.007(3) 0.004(3)
C214 0.067(4) 0.058(4) 0.096(6) 0.028(4) -0.016(4) -0.005(3)
C215 0.075(4) 0.038(3) 0.098(6) 0.003(3) -0.028(4) 0.013(3)
C216 0.075(4) 0.048(3) 0.069(4) -0.001(3) -0.015(3) 0.024(3)
N221 0.050(2) 0.037(2) 0.040(2) -0.0005(17) 0.0013(19) 0.0170(17)
C222 0.040(3) 0.056(3) 0.033(3) 0.003(2) -0.002(2) 0.015(2)
C223 0.059(4) 0.077(4) 0.038(3) 0.007(3) 0.007(3) 0.021(3)
C224 0.077(4) 0.084(5) 0.037(3) -0.019(3) 0.000(3) 0.028(4)
C225 0.063(4) 0.054(3) 0.055(4) -0.017(3) -0.011(3) 0.017(3)
C226 0.057(3) 0.046(3) 0.048(3) -0.002(2) -0.003(3) 0.012(2)
N231 0.072(3) 0.037(2) 0.035(2) -0.0075(18) -0.004(2) 0.021(2)
C232 0.098(5) 0.037(3) 0.030(3) 0.0011(19) 0.007(3) 0.027(3)
C233 0.098(6) 0.065(4) 0.043(3) 0.002(3) -0.011(3) 0.037(4)
C234 0.087(5) 0.093(6) 0.050(4) -0.009(4) -0.011(4) 0.045(5)
C235 0.083(5) 0.066(4) 0.044(4) -0.010(3) -0.005(3) 0.018(3)
C236 0.075(4) 0.036(3) 0.043(3) -0.005(2) -0.003(3) 0.006(3)
N241 0.091(4) 0.043(2) 0.030(2) -0.0012(18) 0.006(2) 0.010(2)
C242 0.100(5) 0.042(3) 0.028(3) -0.004(2) 0.004(3) 0.025(3)
C243 0.147(7) 0.044(3) 0.039(3) 0.005(2) 0.016(4) 0.036(4)
C244 0.170(9) 0.036(3) 0.049(4) 0.006(3) 0.019(5) 0.001(4)
C245 0.140(8) 0.061(4) 0.051(4) 0.005(3) 0.015(4) -0.010(4)
C246 0.100(6) 0.061(4) 0.045(3) 0.006(3) 0.008(3) 0.007(4)
P1 0.1001(15) 0.0467(9) 0.0609(11) 0.0089(7) 0.0153(10) 0.0142(8)
F11 0.111(3) 0.062(2) 0.064(3) 0.0075(17) 0.005(2) -0.015(2)
F12 0.119(4) 0.091(3) 0.122(5) 0.029(3) 0.002(3) 0.037(3)
F13 0.178(7) 0.158(6) 0.079(4) 0.022(3) 0.045(4) 0.057(5)
F14 0.108(4) 0.074(3) 0.130(5) 0.027(3) 0.000(3) 0.022(3)
F15 0.148(5) 0.069(3) 0.094(4) 0.013(2) 0.015(3) -0.036(3)
F16 0.152(5) 0.091(3) 0.102(4) -0.029(3) -0.012(4) -0.012(3)
P2 0.0728(11) 0.0457(9) 0.0752(12) 0.0058(7) 0.0133(9) 0.0022(7)
F21 0.149(5) 0.142(5) 0.076(4) -0.011(3) 0.032(4) 0.014(4)
F22 0.092(3) 0.070(3) 0.105(4) -0.003(2) 0.004(3) 0.027(2)
F23 0.100(4) 0.070(3) 0.217(8) 0.011(4) -0.033(4) -0.012(3)
F24 0.102(3) 0.064(3) 0.128(4) 0.033(3) -0.012(3) 0.009(2)
F25 0.123(4) 0.078(3) 0.100(4) -0.007(2) -0.017(3) -0.016(3)
F26 0.220(7) 0.114(4) 0.155(6) 0.086(4) 0.138(6) 0.091(5)

loop_
_atom_type_symbol
_atom_type_description
_atom_type_scat_dispersion_real
_atom_type_scat_dispersion_imag
_atom_type_scat_source
C C 0.0033 0.0016 'International Tables Vol C Tables 4.2.6.8 and 6.1.1.4'
H H 0.0000 0.0000 'International Tables Vol C Tables 4.2.6.8 and 6.1.1.4'
N N 0.0061 0.0033 'International Tables Vol C Tables 4.2.6.8 and 6.1.1.4'
O O 0.0106 0.0060 'International Tables Vol C Tables 4.2.6.8 and 6.1.1.4'
F F 0.0171 0.0103 'International Tables Vol C Tables 4.2.6.8 and 6.1.1.4'
P P 0.1023 0.0942 'International Tables Vol C Tables 4.2.6.8 and 6.1.1.4'
Ru Ru -1.2594 0.8363 'International Tables Vol C Tables 4.2.6.8 and 6.1.1.4'

loop_
_geom_angle_atom_site_label_1
_geom_angle_atom_site_label_2
_geom_angle_atom_site_label_3
_geom_angle
_geom_angle_site_symmetry_1
_geom_angle_site_symmetry_3
_geom_angle_publ_flag
N141 Ru1 N121 172.6(2) . . y
N141 Ru1 N111 95.61(16) . . y
N121 Ru1 N111 77.9(2) . . y
N141 Ru1 N131 77.13(15) . . y
N121 Ru1 N131 98.82(16) . . y
N111 Ru1 N131 86.49(17) . . y
N141 Ru1 P11 89.16(13) . . y
N121 Ru1 P11 97.58(17) . . y
N111 Ru1 P11 173.77(15) . . y
N131 Ru1 P11 98.51(13) . . y
N141 Ru1 H1 90.08(11) . . y
N121 Ru1 H1 93.27(12) . . y
N111 Ru1 H1 89.27(12) . . y
N131 Ru1 H1 166.04(10) . . y
P11 Ru1 H1 86.71(6) . . y
O113 P11 O112 101.4(5) . . ?
O113 P11 O111 80.6(5) . . ?
O112 P11 O111 104.7(4) . . ?
O113 P11 OB13 30.5(4) . . ?
O112 P11 OB13 105.5(5) . . ?
O111 P11 OB13 108.4(5) . . ?
O113 P11 Ru1 131.3(5) . . ?
O112 P11 Ru1 112.32(18) . . ?
O111 P11 Ru1 120.6(3) . . ?
OB13 P11 Ru1 104.3(4) . . ?
C117 O111 P11 123.2(8) . . ?
C118 C117 O111 123.4(13) . . ?
C118 C117 H11A 106.5 . . ?
O111 C117 H11A 106.5 . . ?
C118 C117 H11B 106.5 . . ?
O111 C117 H11B 106.5 . . ?
H11A C117 H11B 106.5 . . ?
C117 C118 H11C 109.5 . . ?
C117 C118 H11D 109.5 . . ?
H11C C118 H11D 109.5 . . ?
C117 C118 H11E 109.5 . . ?
H11C C118 H11E 109.5 . . ?
H11D C118 H11E 109.5 . . ?
C127 O112 P11 123.5(5) . . ?
C128 C127 O112 111.7(8) . . ?
C128 C127 H12A 109.3 . . ?
O112 C127 H12A 109.3 . . ?
C128 C127 H12B 109.3 . . ?
O112 C127 H12B 109.3 . . ?
H12A C127 H12B 107.9 . . ?
C127 C128 H12C 109.5 . . ?
C127 C128 H12D 109.5 . . ?
H12C C128 H12D 109.5 . . ?
C127 C128 H12E 109.5 . . ?
H12C C128 H12E 109.5 . . ?
H12D C128 H12E 109.5 . . ?
OB13 O113 C137 83.2(13) . . ?
OB13 O113 CB37 38.9(14) . . ?
C137 O113 CB37 53.1(12) . . ?
OB13 O113 P11 85.3(11) . . ?
C137 O113 P11 166.3(13) . . ?
CB37 O113 P11 113.3(9) . . ?
O113 OB13 CB37 106(2) . . ?
O113 OB13 C137 60.9(12) . . ?
CB37 OB13 C137 56.8(15) . . ?
O113 OB13 P11 64.1(10) . . ?
CB37 OB13 P11 139(2) . . ?
C137 OB13 P11 124.5(12) . . ?
CB37 C137 O113 70.4(11) . . ?
CB37 C137 C138 79.2(15) . . ?
O113 C137 C138 133.9(14) . . ?
CB37 C137 OB13 40.2(11) . . ?
O113 C137 OB13 35.9(6) . . ?
C138 C137 OB13 100.2(13) . . ?
OB13 CB37 C137 83.0(18) . . ?
OB13 CB37 O113 34.9(10) . . ?
C137 CB37 O113 56.5(12) . . ?
OB13 CB37 C138 110(2) . . ?
C137 CB37 C138 54.5(11) . . ?
O113 CB37 C138 103.6(13) . . ?
C137 C138 CB37 46.3(10) . . ?
C116 N111 C112 117.9(6) . . ?
C116 N111 Ru1 127.0(4) . . ?
C112 N111 Ru1 114.9(4) . . ?
N111 C112 C113 121.2(6) . . ?
N111 C112 C122 115.2(6) . . ?
C113 C112 C122 123.6(5) . . ?
C112 C113 C114 120.1(5) . . ?
C112 C113 H113 119.9 . . ?
C114 C113 H113 119.9 . . ?
C115 C114 C113 118.9(6) . . ?
C115 C114 H114 120.6 . . ?
C113 C114 H114 120.6 . . ?
C116 C115 C114 117.4(6) . . ?
C116 C115 H115 121.3 . . ?
C114 C115 H115 121.3 . . ?
N111 C116 C115 124.5(5) . . ?
N111 C116 H116 117.8 . . ?
C115 C116 H116 117.8 . . ?
C126 N121 C122 116.6(5) . . ?
C126 N121 Ru1 127.4(5) . . ?
C122 N121 Ru1 116.1(4) . . ?
N121 C122 C123 122.4(6) . . ?
N121 C122 C112 115.6(5) . . ?
C123 C122 C112 122.0(7) . . ?
C124 C123 C122 118.6(8) . . ?
C124 C123 H123 120.7 . . ?
C122 C123 H123 120.7 . . ?
C125 C124 C123 119.5(6) . . ?
C125 C124 H124 120.3 . . ?
C123 C124 H124 120.3 . . ?
C124 C125 C126 118.9(7) . . ?
C124 C125 H125 120.5 . . ?
C126 C125 H125 120.5 . . ?
N121 C126 C125 123.9(8) . . ?
N121 C126 H126 118.0 . . ?
C125 C126 H126 118.0 . . ?
C132 N131 C136 118.7(5) . . ?
C132 N131 Ru1 114.6(3) . . ?
C136 N131 Ru1 126.6(3) . . ?
N131 C132 C133 121.4(5) . . ?
N131 C132 C142 115.1(5) . . ?
C133 C132 C142 123.5(4) . . ?
C134 C133 C132 119.8(5) . . ?
C134 C133 H133 120.1 . . ?
C132 C133 H133 120.1 . . ?
C133 C134 C135 118.0(5) . . ?
C133 C134 H134 121.0 . . ?
C135 C134 H134 121.0 . . ?
C136 C135 C134 120.4(5) . . ?
C136 C135 H135 119.8 . . ?
C134 C135 H135 119.8 . . ?
N131 C136 C135 121.7(5) . . ?
N131 C136 H136 119.2 . . ?
C135 C136 H136 119.2 . . ?
C146 N141 C142 118.1(4) . . ?
C146 N141 Ru1 124.7(3) . . ?
C142 N141 Ru1 117.1(3) . . ?
N141 C142 C143 120.5(4) . . ?
N141 C142 C132 115.7(4) . . ?
C143 C142 C132 123.9(5) . . ?
C144 C143 C142 120.8(5) . . ?
C144 C143 H143 119.6 . . ?
C142 C143 H143 119.6 . . ?
C143 C144 C145 118.0(5) . . ?
C143 C144 H144 121.0 . . ?
C145 C144 H144 121.0 . . ?
C144 C145 C146 119.3(5) . . ?
C144 C145 H145 120.3 . . ?
C146 C145 H145 120.3 . . ?
N141 C146 C145 123.2(5) . . ?
N141 C146 H146 118.4 . . ?
C145 C146 H146 118.4 . . ?
N211 Ru2 N241 168.5(2) . . y
N211 Ru2 N231 91.56(19) . . y
N241 Ru2 N231 78.7(2) . . y
N211 Ru2 N221 78.00(17) . . y
N241 Ru2 N221 95.85(17) . . y
N231 Ru2 N221 91.04(17) . . y
N211 Ru2 P21 90.03(14) . . y
N241 Ru2 P21 100.23(17) . . y
N231 Ru2 P21 174.68(14) . . y
N221 Ru2 P21 94.26(13) . . y
N211 Ru2 H2 100.80(13) . . y
N241 Ru2 H2 85.89(13) . . y
N231 Ru2 H2 92.37(13) . . y
N221 Ru2 H2 176.42(11) . . y
P21 Ru2 H2 82.34(5) . . y
O213 P21 O212 98.7(3) . . ?
O213 P21 O211 104.7(4) . . ?
O212 P21 O211 103.0(3) . . ?
O213 P21 Ru2 114.7(2) . . ?
O212 P21 Ru2 122.7(2) . . ?
O211 P21 Ru2 110.9(3) . . ?
C217 O211 P21 132.7(7) . . ?
O211 C217 C218 110.7(10) . . ?
O211 C217 H21A 109.5 . . ?
C218 C217 H21A 109.5 . . ?
O211 C217 H21B 109.5 . . ?
C218 C217 H21B 109.5 . . ?
H21A C217 H21B 108.1 . . ?
C217 C218 H21C 109.5 . . ?
C217 C218 H21D 109.5 . . ?
H21C C218 H21D 109.5 . . ?
C217 C218 H21E 109.5 . . ?
H21C C218 H21E 109.5 . . ?
H21D C218 H21E 109.5 . . ?
C227 O212 P21 121.7(7) . . ?
C228 C227 O212 117.4(14) . . ?
C228 C227 H22A 108.0 . . ?
O212 C227 H22A 108.0 . . ?
C228 C227 H22B 108.0 . . ?
O212 C227 H22B 108.0 . . ?
H22A C227 H22B 107.2 . . ?
C227 C228 H22C 109.5 . . ?
C227 C228 H22D 109.5 . . ?
H22C C228 H22D 109.5 . . ?
C227 C228 H22E 109.5 . . ?
H22C C228 H22E 109.5 . . ?
H22D C228 H22E 109.5 . . ?
C237 O213 P21 128.2(6) . . ?
C238 C237 O213 107.2(8) . . ?
C238 C237 H23A 110.3 . . ?
O213 C237 H23A 110.3 . . ?
C238 C237 H23B 110.3 . . ?
O213 C237 H23B 110.3 . . ?
H23A C237 H23B 108.5 . . ?
C237 C238 H23C 109.5 . . ?
C237 C238 H23D 109.5 . . ?
H23C C238 H23D 109.5 . . ?
C237 C238 H23E 109.5 . . ?
H23C C238 H23E 109.5 . . ?
H23D C238 H23E 109.5 . . ?
C212 N211 C216 117.1(5) . . ?
C212 N211 Ru2 116.7(3) . . ?
C216 N211 Ru2 125.8(5) . . ?
N211 C212 C213 120.4(5) . . ?
N211 C212 C222 115.1(5) . . ?
C213 C212 C222 124.4(6) . . ?
C214 C213 C212 120.1(7) . . ?
C214 C213 H213 120.0 . . ?
C212 C213 H213 120.0 . . ?
C215 C214 C213 118.1(6) . . ?
C215 C214 H214 120.9 . . ?
C213 C214 H214 120.9 . . ?
C216 C215 C214 120.1(7) . . ?
C216 C215 H215 120.0 . . ?
C214 C215 H215 120.0 . . ?
C215 C216 N211 124.1(7) . . ?
C215 C216 H216 117.9 . . ?
N211 C216 H216 117.9 . . ?
C226 N221 C222 117.9(5) . . ?
C226 N221 Ru2 127.8(4) . . ?
C222 N221 Ru2 114.1(4) . . ?
N221 C222 C223 121.0(5) . . ?
N221 C222 C212 115.6(5) . . ?
C223 C222 C212 123.4(5) . . ?
C224 C223 C222 120.2(6) . . ?
C224 C223 H223 119.9 . . ?
C222 C223 H223 119.9 . . ?
C223 C224 C225 119.0(6) . . ?
C223 C224 H224 120.5 . . ?
C225 C224 H224 120.5 . . ?
C226 C225 C224 118.2(6) . . ?
C226 C225 H225 120.9 . . ?
C224 C225 H225 120.9 . . ?
N221 C226 C225 123.6(6) . . ?
N221 C226 H226 118.2 . . ?
C225 C226 H226 118.2 . . ?
C236 N231 C232 120.2(6) . . ?
C236 N231 Ru2 126.9(4) . . ?
C232 N231 Ru2 112.9(5) . . ?
N231 C232 C233 119.9(7) . . ?
N231 C232 C242 116.7(6) . . ?
C233 C232 C242 123.4(6) . . ?
C232 C233 C234 119.1(6) . . ?
C232 C233 H233 120.5 . . ?
C234 C233 H233 120.5 . . ?
C235 C234 C233 119.3(7) . . ?
C235 C234 H234 120.3 . . ?
C233 C234 H234 120.3 . . ?
C234 C235 C236 119.2(8) . . ?
C234 C235 H235 120.4 . . ?
C236 C235 H235 120.4 . . ?
N231 C236 C235 122.2(6) . . ?
N231 C236 H236 118.9 . . ?
C235 C236 H236 118.9 . . ?
C246 N241 C242 117.6(6) . . ?
C246 N241 Ru2 125.7(5) . . ?
C242 N241 Ru2 116.6(5) . . ?
N241 C242 C243 120.9(7) . . ?
N241 C242 C232 115.1(5) . . ?
C243 C242 C232 124.0(7) . . ?
C244 C243 C242 120.7(8) . . ?
C244 C243 H243 119.6 . . ?
C242 C243 H243 119.6 . . ?
C243 C244 C245 117.9(6) . . ?
C243 C244 H244 121.0 . . ?
C245 C244 H244 121.0 . . ?
C246 C245 C244 119.7(8) . . ?
C246 C245 H245 120.2 . . ?
C244 C245 H245 120.2 . . ?
N241 C246 C245 123.1(8) . . ?
N241 C246 H246 118.5 . . ?
C245 C246 H246 118.5 . . ?
F13 P1 F14 89.1(3) . . ?
F13 P1 F12 89.4(4) . . ?
F14 P1 F12 177.0(4) . . ?
F13 P1 F11 179.2(3) . . ?
F14 P1 F11 91.7(3) . . ?
F12 P1 F11 89.7(3) . . ?
F13 P1 F15 91.3(4) . . ?
F14 P1 F15 92.6(4) . . ?
F12 P1 F15 90.0(3) . . ?
F11 P1 F15 88.7(3) . . ?
F13 P1 F16 92.4(4) . . ?
F14 P1 F16 88.0(3) . . ?
F12 P1 F16 89.5(4) . . ?
F11 P1 F16 87.7(3) . . ?
F15 P1 F16 176.3(3) . . ?
F26 P2 F25 93.4(4) . . ?
F26 P2 F21 176.2(5) . . ?
F25 P2 F21 90.2(3) . . ?
F26 P2 F22 90.0(3) . . ?
F25 P2 F22 92.6(3) . . ?
F21 P2 F22 91.2(3) . . ?
F26 P2 F23 91.0(5) . . ?
F25 P2 F23 175.4(4) . . ?
F21 P2 F23 85.4(4) . . ?
F22 P2 F23 88.7(3) . . ?
F26 P2 F24 89.0(3) . . ?
F25 P2 F24 88.7(3) . . ?
F21 P2 F24 89.6(4) . . ?
F22 P2 F24 178.4(3) . . ?
F23 P2 F24 90.1(3) . . ?

loop_
_geom_bond_atom_site_label_1
_geom_bond_atom_site_label_2
_geom_bond_distance
_geom_bond_site_symmetry_2
_geom_bond_publ_flag
Ru1 N141 2.065(4) . y
Ru1 N121 2.077(4) . y
Ru1 N111 2.104(6) . y
Ru1 N131 2.171(4) . y
Ru1 P11 2.208(2) . y
Ru1 H1 1.7494(4) . y
P11 O113 1.552(8) . ?
P11 O112 1.585(5) . ?
P11 O111 1.628(7) . ?
P11 OB13 1.720(13) . ?
O111 C117 1.395(16) . ?
C117 C118 1.28(2) . ?
C117 H11A 0.9900 . ?
C117 H11B 0.9900 . ?
C118 H11C 0.9800 . ?
C118 H11D 0.9800 . ?
C118 H11E 0.9800 . ?
O112 C127 1.443(9) . ?
C127 C128 1.397(13) . ?
C127 H12A 0.9900 . ?
C127 H12B 0.9900 . ?
C128 H12C 0.9800 . ?
C128 H12D 0.9800 . ?
C128 H12E 0.9800 . ?
O113 OB13 0.877(12) . ?
O113 C137 1.305(19) . ?
O113 CB37 1.473(18) . ?
OB13 CB37 0.96(2) . ?
OB13 C137 1.484(18) . ?
C137 CB37 1.25(3) . ?
C137 C138 1.41(2) . ?
CB37 C138 1.70(2) . ?
N111 C116 1.342(7) . ?
N111 C112 1.368(6) . ?
C112 C113 1.369(10) . ?
C112 C122 1.456(9) . ?
C113 C114 1.402(10) . ?
C113 H113 0.9500 . ?
C114 C115 1.396(9) . ?
C114 H114 0.9500 . ?
C115 C116 1.376(9) . ?
C115 H115 0.9500 . ?
C116 H116 0.9500 . ?
N121 C126 1.339(8) . ?
N121 C122 1.359(9) . ?
C122 C123 1.391(7) . ?
C123 C124 1.390(11) . ?
C123 H123 0.9500 . ?
C124 C125 1.350(12) . ?
C124 H124 0.9500 . ?
C125 C126 1.385(9) . ?
C125 H125 0.9500 . ?
C126 H126 0.9500 . ?
N131 C132 1.347(6) . ?
N131 C136 1.357(6) . ?
C132 C133 1.396(8) . ?
C132 C142 1.479(7) . ?
C133 C134 1.370(8) . ?
C133 H133 0.9500 . ?
C134 C135 1.394(9) . ?
C134 H134 0.9500 . ?
C135 C136 1.364(8) . ?
C135 H135 0.9500 . ?
C136 H136 0.9500 . ?
N141 C146 1.338(6) . ?
N141 C142 1.361(6) . ?
C142 C143 1.394(6) . ?
C143 C144 1.374(8) . ?
C143 H143 0.9500 . ?
C144 C145 1.378(9) . ?
C144 H144 0.9500 . ?
C145 C146 1.379(7) . ?
C145 H145 0.9500 . ?
C146 H146 0.9500 . ?
Ru2 N211 2.047(5) . y
Ru2 N241 2.069(5) . y
Ru2 N231 2.131(6) . y
Ru2 N221 2.131(4) . y
Ru2 P21 2.198(2) . y
Ru2 H2 1.7481(4) . y
P21 O213 1.585(6) . ?
P21 O212 1.595(5) . ?
P21 O211 1.607(6) . ?
O211 C217 1.331(11) . ?
C217 C218 1.486(13) . ?
C217 H21A 0.9900 . ?
C217 H21B 0.9900 . ?
C218 H21C 0.9800 . ?
C218 H21D 0.9800 . ?
C218 H21E 0.9800 . ?
O212 C227 1.471(14) . ?
C227 C228 1.281(12) . ?
C227 H22A 0.9900 . ?
C227 H22B 0.9900 . ?
C228 H22C 0.9800 . ?
C228 H22D 0.9800 . ?
C228 H22E 0.9800 . ?
O213 C237 1.435(10) . ?
C237 C238 1.359(15) . ?
C237 H23A 0.9900 . ?
C237 H23B 0.9900 . ?
C238 H23C 0.9800 . ?
C238 H23D 0.9800 . ?
C238 H23E 0.9800 . ?
N211 C212 1.356(7) . ?
N211 C216 1.361(8) . ?
C212 C213 1.398(8) . ?
C212 C222 1.469(8) . ?
C213 C214 1.378(10) . ?
C213 H213 0.9500 . ?
C214 C215 1.370(11) . ?
C214 H214 0.9500 . ?
C215 C216 1.324(10) . ?
C215 H215 0.9500 . ?
C216 H216 0.9500 . ?
N221 C226 1.339(7) . ?
N221 C222 1.349(7) . ?
C222 C223 1.391(9) . ?
C223 C224 1.360(10) . ?
C223 H223 0.9500 . ?
C224 C225 1.383(10) . ?
C224 H224 0.9500 . ?
C225 C226 1.373(8) . ?
C225 H225 0.9500 . ?
C226 H226 0.9500 . ?
N231 C236 1.313(8) . ?
N231 C232 1.376(7) . ?
C232 C233 1.391(10) . ?
C232 C242 1.470(10) . ?
C233 C234 1.393(12) . ?
C233 H233 0.9500 . ?
C234 C235 1.374(11) . ?
C234 H234 0.9500 . ?
C235 C236 1.379(10) . ?
C235 H235 0.9500 . ?
C236 H236 0.9500 . ?
N241 C246 1.348(9) . ?
N241 C242 1.356(9) . ?
C242 C243 1.399(8) . ?
C243 C244 1.359(12) . ?
C243 H243 0.9500 . ?
C244 C245 1.387(13) . ?
C244 H244 0.9500 . ?
C245 C246 1.367(10) . ?
C245 H245 0.9500 . ?
C246 H246 0.9500 . ?
P1 F13 1.563(6) . ?
P1 F14 1.578(5) . ?
P1 F12 1.580(5) . ?
P1 F11 1.582(5) . ?
P1 F15 1.583(5) . ?
P1 F16 1.605(6) . ?
P2 F26 1.530(5) . ?
P2 F25 1.551(5) . ?
P2 F21 1.588(6) . ?
P2 F22 1.589(5) . ?
P2 F23 1.600(6) . ?
P2 F24 1.602(5) . ?
